data_4035616
loop_
_publ_author_name
'Qi, Zhenjie'
'Jiang, Yong'
'Wang, Yanyan'
'Yan, Rulong'

_publ_section_title
;
 tert-Butyl Nitrite Promoted Oxidative Intermolecular Sulfonamination of
 Alkynes to Synthesize Substituted Sulfonyl Pyrroles from the
 Alkynylamines and Sulfinic Acids.
;
_journal_issue 15
_journal_name_full 'The Journal of organic chemistry'
_journal_page_first 8636
_journal_page_last 8644
_journal_paper_doi 10.1021/acs.joc.8b00741
_journal_volume 83
_journal_year 2018
_chemical_absolute_configuration ad
_chemical_formula_moiety 'C21 H28 O3 S'
_chemical_formula_sum 'C21 H28 O3 S'
_chemical_formula_weight 360.49
_space_group_crystal_system orthorhombic
_space_group_IT_number 19
_space_group_name_Hall 'P 2ac 2ab'
_space_group_name_H-M_alt 'P 21 21 21'
_atom_sites_solution_hydrogens geom
_atom_sites_solution_primary direct
_atom_sites_solution_secondary difmap
_audit_creation_date 2017-10-31
_audit_creation_method
;
Olex2 1.2
(compiled 2017.03.28 svn.r3405 for OlexSys, GUI svn.r5337)
;
_cell_angle_alpha 90.00
_cell_angle_beta 90.00
_cell_angle_gamma 90.00
_cell_formula_units_Z 4
_cell_length_a 8.0562(4)
_cell_length_b 11.4317(4)
_cell_length_c 23.0771(8)
_cell_measurement_reflns_used 2643
_cell_measurement_temperature 293.38(10)
_cell_measurement_theta_max 26.2440
_cell_measurement_theta_min 3.6580
_cell_volume 2125.31(15)
_computing_cell_refinement
;
CrysAlisPro, Agilent Technologies,
Version 1.171.36.28 (release 01-02-2013 CrysAlis171 .NET)
(compiled Feb  1 2013,16:14:44)
;
_computing_data_collection
;
CrysAlisPro, Agilent Technologies,
Version 1.171.36.28 (release 01-02-2013 CrysAlis171 .NET)
(compiled Feb  1 2013,16:14:44)
;
_computing_data_reduction
;
CrysAlisPro, Agilent Technologies,
Version 1.171.36.28 (release 01-02-2013 CrysAlis171 .NET)
(compiled Feb  1 2013,16:14:44)
;
_computing_molecular_graphics 'Olex2 (Dolomanov et al., 2009)'
_computing_publication_material 'Olex2 (Dolomanov et al., 2009)'
_computing_structure_refinement 'ShelXL (Sheldrick, 2015)'
_computing_structure_solution 'ShelXS (Sheldrick, 2008)'
_diffrn_ambient_temperature 293.38(10)
_diffrn_detector_area_resol_mean 16.0733
_diffrn_measured_fraction_theta_full 0.997
_diffrn_measured_fraction_theta_max 0.997
_diffrn_measurement_details
;
#__ type_ start__ end____ width___ exp.time_
  1 omega -101.00  -72.00   1.0000    6.0000
omega____ theta____ kappa____ phi______ frames
    -      -19.3492  178.0000    0.0000 29

#__ type_ start__ end____ width___ exp.time_
  2 omega  -99.00  -73.00   1.0000    6.0000
omega____ theta____ kappa____ phi______ frames
    -      -19.3492  178.0000 -120.0000 26

#__ type_ start__ end____ width___ exp.time_
  3 omega  -10.00   43.00   1.0000    6.0000
omega____ theta____ kappa____ phi______ frames
    -       22.6305  -99.0000  150.0000 53

#__ type_ start__ end____ width___ exp.time_
  4 omega  -35.00   84.00   1.0000    6.0000
omega____ theta____ kappa____ phi______ frames
    -       22.6305   19.0000   30.0000 119
;
_diffrn_measurement_device_type 'SuperNova, Dual, Cu at zero, Eos'
_diffrn_measurement_method '\w scans'
_diffrn_orient_matrix_UB_11 0.0824142000
_diffrn_orient_matrix_UB_12 -0.0046466000
_diffrn_orient_matrix_UB_13 -0.0105598000
_diffrn_orient_matrix_UB_21 0.0144912000
_diffrn_orient_matrix_UB_22 0.0593526000
_diffrn_orient_matrix_UB_23 0.0073933000
_diffrn_orient_matrix_UB_31 0.0273675000
_diffrn_orient_matrix_UB_32 -0.0174581000
_diffrn_orient_matrix_UB_33 0.0279068000
_diffrn_radiation_monochromator mirror
_diffrn_radiation_type MoK\a
_diffrn_radiation_wavelength 0.71073
_diffrn_reflns_av_R_equivalents 0.0273
_diffrn_reflns_av_unetI/netI 0.0406
_diffrn_reflns_limit_h_max 9
_diffrn_reflns_limit_h_min -9
_diffrn_reflns_limit_k_max 14
_diffrn_reflns_limit_k_min -12
_diffrn_reflns_limit_l_max 28
_diffrn_reflns_limit_l_min -17
_diffrn_reflns_number 7911
_diffrn_reflns_theta_full 26.02
_diffrn_reflns_theta_max 26.02
_diffrn_reflns_theta_min 3.53
_diffrn_source 'SuperNova (Mo) X-ray Source'
_exptl_absorpt_coefficient_mu 0.167
_exptl_absorpt_correction_T_max 1.00000
_exptl_absorpt_correction_T_min 0.45823
_exptl_absorpt_correction_type multi-scan
_exptl_absorpt_process_details
;
CrysAlisPro, Agilent Technologies,
Version 1.171.36.28 (release 01-02-2013 CrysAlis171 .NET)
(compiled Feb  1 2013,16:14:44)
Empirical absorption correction using spherical harmonics,
 implemented in SCALE3 ABSPACK scaling algorithm.
;
_exptl_crystal_colour 'clear light colourless'
_exptl_crystal_colour_lustre clear
_exptl_crystal_colour_modifier light
_exptl_crystal_colour_primary colourless
_exptl_crystal_density_diffrn 1.127
_exptl_crystal_density_method 'not measured'
_exptl_crystal_description block
_exptl_crystal_F_000 776
_exptl_crystal_size_max 0.31
_exptl_crystal_size_mid 0.22
_exptl_crystal_size_min 0.19
_refine_diff_density_max 0.196
_refine_diff_density_min -0.246
_refine_diff_density_rms 0.037
_refine_ls_abs_structure_details 'Flack H D (1983), Acta Cryst. A39, 876-881'
_refine_ls_abs_structure_Flack -0.01(10)
_refine_ls_extinction_method none
_refine_ls_goodness_of_fit_ref 1.094
_refine_ls_hydrogen_treatment constr
_refine_ls_matrix_type full
_refine_ls_number_parameters 233
_refine_ls_number_reflns 4088
_refine_ls_number_restraints 0
_refine_ls_restrained_S_all 1.094
_refine_ls_R_factor_all 0.0607
_refine_ls_R_factor_gt 0.0476
_refine_ls_shift/su_max 0.001
_refine_ls_shift/su_mean 0.000
_refine_ls_structure_factor_coef Fsqd
_refine_ls_weighting_details 'calc w=1/[\s^2^(Fo^2^)+(0.0397P)^2^+0.3789P] where P=(Fo^2^+2Fc^2^)/3'
_refine_ls_weighting_scheme calc
_refine_ls_wR_factor_gt 0.1044
_refine_ls_wR_factor_ref 0.1147
_reflns_number_gt 3435
_reflns_number_total 4088
_reflns_threshold_expression >2sigma(I)
_cod_data_source_file jo8b00741_si_003.cif
_cod_data_source_block yanrl_1030
_cod_original_cell_volume 2125.31(14)
_cod_database_code 4035616
_reflns_odcompleteness_completeness 99.52
_reflns_odcompleteness_iscentric 1
_reflns_odcompleteness_theta 26.32
_olex2_refinement_description
;
1. Fixed Uiso
 At 1.2 times of:
  All C(H) groups
 At 1.5 times of:
  All C(H,H,H) groups
2.a Aromatic/amide H refined with riding coordinates:
 C2(H2), C6(H6), C17(H17), C18(H18), C19(H19), C20(H20), C21(H21)
2.b Idealised Me refined as rotating group:
 C8(H8A,H8B,H8C), C9(H9A,H9B,H9C), C10(H10A,H10B,H10C), C12(H12A,H12B,H12C),
 C13(H13A,H13B,H13C), C14(H14A,H14B,H14C), C15(H15A,H15B,H15C)
;
_olex2_date_sample_data_collection 2017-10-31
_olex2_submission_special_instructions 'No special instructions were received'

loop_
_space_group_symop_id
_space_group_symop_operation_xyz
1 'x, y, z'
2 '-x+1/2, -y, z+1/2'
3 'x+1/2, -y+1/2, -z'
4 '-x, y+1/2, -z+1/2'

loop_
_atom_site_label
_atom_site_type_symbol
_atom_site_fract_x
_atom_site_fract_y
_atom_site_fract_z
_atom_site_U_iso_or_equiv
_atom_site_adp_type
_atom_site_occupancy
_atom_site_calc_flag
_atom_site_refinement_flags_posn
S1 S 0.60060(8) 0.39199(7) 0.23460(2) 0.04205(16) Uani 1 d .
O1 O 0.6715(2) 0.28662(19) 0.25806(9) 0.0528(5) Uani 1 d .
O2 O 0.6703(2) 0.50237(19) 0.25150(8) 0.0531(5) Uani 1 d .
O3 O 0.1762(3) 0.3840(3) 0.06989(14) 0.1086(10) Uani 1 d .
C1 C 0.6176(3) 0.3833(3) 0.15527(9) 0.0470(6) Uani 1 d .
C2 C 0.5361(3) 0.2737(3) 0.13580(10) 0.0481(7) Uani 1 d .
H2 H 0.5836 0.2030 0.1469 0.058 Uiso 1 calc R
C3 C 0.3991(4) 0.2701(2) 0.10338(9) 0.0427(6) Uani 1 d .
C4 C 0.3176(3) 0.3832(3) 0.08881(12) 0.0560(7) Uani 1 d .
C5 C 0.4089(4) 0.4938(3) 0.09744(11) 0.0521(7) Uani 1 d .
C6 C 0.5465(4) 0.4905(3) 0.13022(11) 0.0514(8) Uani 1 d .
H6 H 0.6006 0.5608 0.1376 0.062 Uiso 1 calc R
C7 C 0.3212(4) 0.1564(3) 0.08289(11) 0.0569(8) Uani 1 d .
C8 C 0.1530(4) 0.1375(4) 0.11256(14) 0.0844(12) Uani 1 d .
H8A H 0.1686 0.1335 0.1538 0.127 Uiso 1 calc GR
H8B H 0.1047 0.0657 0.0991 0.127 Uiso 1 calc GR
H8C H 0.0803 0.2015 0.1035 0.127 Uiso 1 calc GR
C9 C 0.2961(5) 0.1594(4) 0.01653(12) 0.0869(12) Uani 1 d .
H9A H 0.2200 0.2209 0.0067 0.130 Uiso 1 calc GR
H9B H 0.2519 0.0857 0.0038 0.130 Uiso 1 calc GR
H9C H 0.4008 0.1733 -0.0021 0.130 Uiso 1 calc GR
C10 C 0.4323(6) 0.0518(3) 0.09594(17) 0.0946(14) Uani 1 d .
H10A H 0.5390 0.0634 0.0784 0.142 Uiso 1 calc GR
H10B H 0.3824 -0.0179 0.0806 0.142 Uiso 1 calc GR
H10C H 0.4453 0.0439 0.1371 0.142 Uiso 1 calc GR
C11 C 0.3445(5) 0.6065(4) 0.06940(13) 0.0744(10) Uani 1 d .
C12 C 0.1780(6) 0.6409(5) 0.0958(2) 0.132(2) Uani 1 d .
H12A H 0.0949 0.5852 0.0845 0.198 Uiso 1 calc GR
H12B H 0.1471 0.7173 0.0824 0.198 Uiso 1 calc GR
H12C H 0.1873 0.6418 0.1373 0.198 Uiso 1 calc GR
C13 C 0.3279(6) 0.5873(4) 0.00368(15) 0.1118(16) Uani 1 d .
H13A H 0.4328 0.5629 -0.0119 0.168 Uiso 1 calc GR
H13B H 0.2943 0.6591 -0.0145 0.168 Uiso 1 calc GR
H13C H 0.2461 0.5280 -0.0036 0.168 Uiso 1 calc GR
C14 C 0.4628(7) 0.7075(3) 0.0786(2) 0.1213(19) Uani 1 d .
H14A H 0.4694 0.7252 0.1192 0.182 Uiso 1 calc GR
H14B H 0.4233 0.7748 0.0579 0.182 Uiso 1 calc GR
H14C H 0.5709 0.6864 0.0645 0.182 Uiso 1 calc GR
C15 C 0.8080(3) 0.3792(4) 0.14477(12) 0.0762(11) Uani 1 d .
H15A H 0.8579 0.4495 0.1595 0.114 Uiso 1 calc GR
H15B H 0.8295 0.3729 0.1040 0.114 Uiso 1 calc GR
H15C H 0.8542 0.3127 0.1644 0.114 Uiso 1 calc GR
C16 C 0.3874(3) 0.3936(3) 0.25195(9) 0.0422(5) Uani 1 d .
C17 C 0.3092(4) 0.2893(3) 0.26404(14) 0.0564(7) Uani 1 d .
H17 H 0.3654 0.2186 0.2604 0.068 Uiso 1 calc R
C18 C 0.1449(4) 0.2919(4) 0.28178(15) 0.0781(12) Uani 1 d .
H18 H 0.0899 0.2225 0.2902 0.094 Uiso 1 calc R
C19 C 0.0630(4) 0.3966(5) 0.28695(14) 0.0807(11) Uani 1 d .
H19 H -0.0467 0.3978 0.2995 0.097 Uiso 1 calc R
C20 C 0.1409(4) 0.4984(4) 0.27395(15) 0.0766(11) Uani 1 d .
H20 H 0.0837 0.5688 0.2771 0.092 Uiso 1 calc R
C21 C 0.3055(4) 0.4981(3) 0.25601(13) 0.0563(8) Uani 1 d .
H21 H 0.3590 0.5678 0.2469 0.068 Uiso 1 calc R

loop_
_atom_site_aniso_label
_atom_site_aniso_U_11
_atom_site_aniso_U_22
_atom_site_aniso_U_33
_atom_site_aniso_U_23
_atom_site_aniso_U_13
_atom_site_aniso_U_12
S1 0.0394(3) 0.0450(3) 0.0417(3) -0.0028(3) -0.0027(3) 0.0007(4)
O1 0.0498(11) 0.0535(14) 0.0550(10) 0.0032(10) -0.0073(9) 0.0093(10)
O2 0.0526(11) 0.0519(13) 0.0547(12) -0.0081(9) -0.0052(8) -0.0106(10)
O3 0.0634(14) 0.083(2) 0.179(3) 0.016(2) -0.0489(16) -0.0022(17)
C1 0.0442(13) 0.0548(17) 0.0421(12) -0.0030(13) -0.0001(10) 0.0027(17)
C2 0.0591(17) 0.0479(17) 0.0372(13) -0.0021(12) -0.0010(11) 0.0128(15)
C3 0.0470(14) 0.0458(16) 0.0353(11) -0.0008(11) 0.0035(11) 0.0010(15)
C4 0.0489(14) 0.057(2) 0.0624(15) 0.0067(16) -0.0088(12) -0.0011(17)
C5 0.0614(18) 0.0518(18) 0.0432(13) 0.0076(12) -0.0005(14) 0.0032(17)
C6 0.0601(19) 0.0492(18) 0.0451(14) 0.0047(13) 0.0003(12) -0.0122(15)
C7 0.0719(18) 0.057(2) 0.0421(13) -0.0062(13) 0.0027(13) -0.0077(17)
C8 0.089(3) 0.089(3) 0.076(2) -0.012(2) 0.0199(17) -0.038(2)
C9 0.101(3) 0.113(3) 0.0462(16) -0.0150(18) -0.0039(16) -0.032(3)
C10 0.137(4) 0.052(2) 0.095(3) -0.0180(19) -0.014(2) 0.009(3)
C11 0.098(3) 0.055(2) 0.0711(19) 0.0134(18) -0.0122(17) 0.006(2)
C12 0.145(4) 0.118(5) 0.133(4) 0.027(3) 0.006(3) 0.074(4)
C13 0.163(4) 0.099(4) 0.073(2) 0.031(2) -0.033(2) 0.015(3)
C14 0.180(5) 0.051(3) 0.132(4) 0.032(2) -0.041(4) -0.012(3)
C15 0.0470(15) 0.128(3) 0.0533(15) -0.002(2) 0.0115(12) 0.004(2)
C16 0.0407(12) 0.0458(14) 0.0401(12) -0.0017(12) 0.0012(9) 0.0028(16)
C17 0.0514(16) 0.051(2) 0.0672(17) -0.0053(16) 0.0054(15) -0.0020(15)
C18 0.058(2) 0.090(3) 0.086(2) -0.005(2) 0.0112(17) -0.028(2)
C19 0.0386(17) 0.121(4) 0.083(2) -0.015(3) 0.0038(13) 0.002(2)
C20 0.059(2) 0.094(3) 0.076(2) -0.008(2) 0.0028(17) 0.027(2)
C21 0.0523(17) 0.0496(19) 0.0671(18) -0.0035(15) 0.0022(14) 0.0086(15)

loop_
_atom_type_symbol
_atom_type_description
_atom_type_scat_dispersion_real
_atom_type_scat_dispersion_imag
_atom_type_scat_source
C C 0.0033 0.0016 'International Tables Vol C Tables 4.2.6.8 and 6.1.1.4'
H H 0.0000 0.0000 'International Tables Vol C Tables 4.2.6.8 and 6.1.1.4'
O O 0.0106 0.0060 'International Tables Vol C Tables 4.2.6.8 and 6.1.1.4'
S S 0.1246 0.1234 'International Tables Vol C Tables 4.2.6.8 and 6.1.1.4'

loop_
_geom_angle_atom_site_label_1
_geom_angle_atom_site_label_2
_geom_angle_atom_site_label_3
_geom_angle
O1 S1 C1 107.45(13)
O1 S1 C16 108.04(14)
O2 S1 O1 118.59(11)
O2 S1 C1 106.80(13)
O2 S1 C16 108.07(14)
C16 S1 C1 107.40(11)
C2 C1 S1 108.32(18)
C2 C1 C15 111.4(3)
C6 C1 S1 108.49(19)
C6 C1 C2 114.3(2)
C6 C1 C15 110.4(3)
C15 C1 S1 103.32(16)
C1 C2 H2 117.9
C3 C2 C1 124.2(3)
C3 C2 H2 117.9
C2 C3 C4 117.7(3)
C2 C3 C7 122.9(3)
C4 C3 C7 119.4(3)
O3 C4 C3 120.0(4)
O3 C4 C5 120.5(4)
C5 C4 C3 119.6(2)
C4 C5 C11 119.6(3)
C6 C5 C4 117.6(3)
C6 C5 C11 122.8(3)
C1 C6 H6 117.8
C5 C6 C1 124.5(3)
C5 C6 H6 117.8
C3 C7 C8 110.3(3)
C3 C7 C9 110.2(3)
C3 C7 C10 111.6(3)
C8 C7 C9 109.3(3)
C10 C7 C8 108.6(3)
C10 C7 C9 106.8(3)
C7 C8 H8A 109.5
C7 C8 H8B 109.5
C7 C8 H8C 109.5
H8A C8 H8B 109.5
H8A C8 H8C 109.5
H8B C8 H8C 109.5
C7 C9 H9A 109.5
C7 C9 H9B 109.5
C7 C9 H9C 109.5
H9A C9 H9B 109.5
H9A C9 H9C 109.5
H9B C9 H9C 109.5
C7 C10 H10A 109.5
C7 C10 H10B 109.5
C7 C10 H10C 109.5
H10A C10 H10B 109.5
H10A C10 H10C 109.5
H10B C10 H10C 109.5
C5 C11 C13 109.0(3)
C12 C11 C5 110.2(3)
C12 C11 C13 110.8(3)
C14 C11 C5 111.7(3)
C14 C11 C12 107.5(4)
C14 C11 C13 107.6(3)
C11 C12 H12A 109.5
C11 C12 H12B 109.5
C11 C12 H12C 109.5
H12A C12 H12B 109.5
H12A C12 H12C 109.5
H12B C12 H12C 109.5
C11 C13 H13A 109.5
C11 C13 H13B 109.5
C11 C13 H13C 109.5
H13A C13 H13B 109.5
H13A C13 H13C 109.5
H13B C13 H13C 109.5
C11 C14 H14A 109.5
C11 C14 H14B 109.5
C11 C14 H14C 109.5
H14A C14 H14B 109.5
H14A C14 H14C 109.5
H14B C14 H14C 109.5
C1 C15 H15A 109.5
C1 C15 H15B 109.5
C1 C15 H15C 109.5
H15A C15 H15B 109.5
H15A C15 H15C 109.5
H15B C15 H15C 109.5
C17 C16 S1 118.8(2)
C21 C16 S1 119.6(2)
C21 C16 C17 121.5(2)
C16 C17 H17 120.7
C16 C17 C18 118.5(3)
C18 C17 H17 120.7
C17 C18 H18 119.9
C19 C18 C17 120.3(4)
C19 C18 H18 119.9
C18 C19 H19 119.8
C20 C19 C18 120.5(3)
C20 C19 H19 119.8
C19 C20 H20 119.8
C19 C20 C21 120.4(4)
C21 C20 H20 119.8
C16 C21 C20 118.8(3)
C16 C21 H21 120.6
C20 C21 H21 120.6

loop_
_geom_bond_atom_site_label_1
_geom_bond_atom_site_label_2
_geom_bond_distance
S1 O1 1.439(2)
S1 O2 1.435(2)
S1 C1 1.839(2)
S1 C16 1.764(3)
O3 C4 1.220(3)
C1 C2 1.484(4)
C1 C6 1.471(4)
C1 C15 1.554(4)
C2 H2 0.9300
C2 C3 1.334(4)
C3 C4 1.489(4)
C3 C7 1.518(4)
C4 C5 1.476(4)
C5 C6 1.343(4)
C5 C11 1.532(5)
C6 H6 0.9300
C7 C8 1.534(4)
C7 C9 1.545(4)
C7 C10 1.524(5)
C8 H8A 0.9600
C8 H8B 0.9600
C8 H8C 0.9600
C9 H9A 0.9600
C9 H9B 0.9600
C9 H9C 0.9600
C10 H10A 0.9600
C10 H10B 0.9600
C10 H10C 0.9600
C11 C12 1.525(6)
C11 C13 1.538(5)
C11 C14 1.512(6)
C12 H12A 0.9600
C12 H12B 0.9600
C12 H12C 0.9600
C13 H13A 0.9600
C13 H13B 0.9600
C13 H13C 0.9600
C14 H14A 0.9600
C14 H14B 0.9600
C14 H14C 0.9600
C15 H15A 0.9600
C15 H15B 0.9600
C15 H15C 0.9600
C16 C17 1.377(4)
C16 C21 1.368(4)
C17 H17 0.9300
C17 C18 1.386(4)
C18 H18 0.9300
C18 C19 1.372(5)
C19 H19 0.9300
C19 C20 1.355(6)
C20 H20 0.9300
C20 C21 1.389(4)
C21 H21 0.9300

loop_
_geom_torsion_atom_site_label_1
_geom_torsion_atom_site_label_2
_geom_torsion_atom_site_label_3
_geom_torsion_atom_site_label_4
_geom_torsion
S1 C1 C2 C3 114.2(2)
S1 C1 C6 C5 -114.0(3)
S1 C16 C17 C18 175.3(2)
S1 C16 C21 C20 -175.2(2)
O1 S1 C1 C2 55.6(2)
O1 S1 C1 C6 -179.75(19)
O1 S1 C1 C15 -62.6(3)
O1 S1 C16 C17 -22.6(2)
O1 S1 C16 C21 154.1(2)
O2 S1 C1 C2 -176.15(18)
O2 S1 C1 C6 -51.5(2)
O2 S1 C1 C15 65.7(3)
O2 S1 C16 C17 -152.0(2)
O2 S1 C16 C21 24.7(2)
O3 C4 C5 C6 165.0(3)
O3 C4 C5 C11 -14.8(4)
C1 S1 C16 C17 93.1(2)
C1 S1 C16 C21 -90.2(2)
C1 C2 C3 C4 -3.7(4)
C1 C2 C3 C7 178.4(2)
C2 C1 C6 C5 7.0(4)
C2 C3 C4 O3 -165.0(3)
C2 C3 C4 C5 15.0(4)
C2 C3 C7 C8 112.1(3)
C2 C3 C7 C9 -127.2(3)
C2 C3 C7 C10 -8.7(4)
C3 C4 C5 C6 -14.9(4)
C3 C4 C5 C11 165.2(3)
C4 C3 C7 C8 -65.7(3)
C4 C3 C7 C9 55.0(3)
C4 C3 C7 C10 173.5(3)
C4 C5 C6 C1 3.7(4)
C4 C5 C11 C12 65.8(4)
C4 C5 C11 C13 -56.0(4)
C4 C5 C11 C14 -174.7(3)
C6 C1 C2 C3 -6.9(3)
C6 C5 C11 C12 -114.0(4)
C6 C5 C11 C13 124.2(3)
C6 C5 C11 C14 5.5(5)
C7 C3 C4 O3 12.9(4)
C7 C3 C4 C5 -167.1(2)
C11 C5 C6 C1 -176.5(3)
C15 C1 C2 C3 -132.9(3)
C15 C1 C6 C5 133.4(3)
C16 S1 C1 C2 -60.4(2)
C16 S1 C1 C6 64.2(2)
C16 S1 C1 C15 -178.6(3)
C16 C17 C18 C19 0.1(5)
C17 C16 C21 C20 1.4(4)
C17 C18 C19 C20 1.0(5)
C18 C19 C20 C21 -0.9(5)
C19 C20 C21 C16 -0.3(5)
C21 C16 C17 C18 -1.3(4)
